data_4122517
loop_
_publ_author_name
'Zhao, Xiang'
'Wong, Matthew'
'Mao, Chengyu'
'Trieu, Thuong Xinh'
'Zhang, Jian'
'Feng, Pingyun'
'Bu, Xianhui'

_publ_section_title
;
 Size-selective crystallization of homochiral camphorate metal-organic
 frameworks for lanthanide separation.
;
_journal_issue 36
_journal_name_full 'Journal of the American Chemical Society'
_journal_page_first 12572
_journal_page_last 12575
_journal_paper_doi 10.1021/ja5067306
_journal_volume 136
_journal_year 2014
_chemical_absolute_configuration rm
_chemical_formula_moiety 'C12 H18 Gd O7'
_chemical_formula_sum 'C12 H18 Gd O7'
_chemical_formula_weight 431.51
_chemical_name_systematic
; 
 ? 
;
_space_group_IT_number 170
_symmetry_cell_setting hexagonal
_symmetry_space_group_name_Hall 'P 65'
_symmetry_space_group_name_H-M 'P 65'
_atom_sites_solution_hydrogens geom
_atom_sites_solution_primary direct
_atom_sites_solution_secondary difmap
_audit_creation_method SHELXL-97
_cell_angle_alpha 90.00
_cell_angle_beta 90.00
_cell_angle_gamma 120.00
_cell_formula_units_Z 6
_cell_length_a 10.93920(10)
_cell_length_b 10.93920(10)
_cell_length_c 21.0904(4)
_cell_measurement_temperature 173(2)
_cell_volume 2185.68(5)
_computing_structure_refinement 'SHELXL-97 (Sheldrick, 1997)'
_computing_structure_solution 'SHELXS-97 (Sheldrick, 1990)'
_diffrn_ambient_temperature 173(2)
_diffrn_measured_fraction_theta_full 1.000
_diffrn_measured_fraction_theta_max 1.000
_diffrn_radiation_monochromator graphite
_diffrn_radiation_source 'fine-focus sealed tube'
_diffrn_radiation_type MoK\a
_diffrn_radiation_wavelength 0.71073
_diffrn_reflns_av_R_equivalents 0.0307
_diffrn_reflns_av_sigmaI/netI 0.0253
_diffrn_reflns_limit_h_max 11
_diffrn_reflns_limit_h_min -12
_diffrn_reflns_limit_k_max 12
_diffrn_reflns_limit_k_min -12
_diffrn_reflns_limit_l_max 24
_diffrn_reflns_limit_l_min -24
_diffrn_reflns_number 14709
_diffrn_reflns_theta_full 24.87
_diffrn_reflns_theta_max 24.87
_diffrn_reflns_theta_min 2.15
_exptl_absorpt_coefficient_mu 4.578
_exptl_absorpt_correction_T_max 0.7451
_exptl_absorpt_correction_T_min 0.5268
_exptl_absorpt_correction_type multi-scan
_exptl_absorpt_process_details 'SADABS 2012/1'
_exptl_crystal_colour colorless
_exptl_crystal_density_diffrn 1.967
_exptl_crystal_density_method 'not measured'
_exptl_crystal_description prism
_exptl_crystal_F_000 1260
_exptl_crystal_size_max 0.067
_exptl_crystal_size_mid 0.064
_exptl_crystal_size_min 0.061
_refine_diff_density_max 0.514
_refine_diff_density_min -0.388
_refine_diff_density_rms 0.082
_refine_ls_abs_structure_details 'Flack H D (1983), Acta Cryst. A39, 876-881'
_refine_ls_abs_structure_Flack 0.026(16)
_refine_ls_extinction_method none
_refine_ls_goodness_of_fit_ref 1.085
_refine_ls_hydrogen_treatment constr
_refine_ls_matrix_type full
_refine_ls_number_parameters 181
_refine_ls_number_reflns 2517
_refine_ls_number_restraints 1
_refine_ls_restrained_S_all 1.085
_refine_ls_R_factor_all 0.0221
_refine_ls_R_factor_gt 0.0204
_refine_ls_shift/su_max 0.001
_refine_ls_shift/su_mean 0.000
_refine_ls_structure_factor_coef Fsqd
_refine_ls_weighting_details 'calc w=1/[\s^2^(Fo^2^)+(0.0177P)^2^+2.9814P] where P=(Fo^2^+2Fc^2^)/3'
_refine_ls_weighting_scheme calc
_refine_ls_wR_factor_gt 0.0451
_refine_ls_wR_factor_ref 0.0457
_reflns_number_gt 2414
_reflns_number_total 2517
_reflns_threshold_expression >2sigma(I)
_cod_data_source_file ja5067306_si_002.cif
_cod_data_source_block CPM-25-Gd
_cod_depositor_comments
;
The following automatic conversions were performed:

'_symmetry_cell_setting' value 'Hexagonal' changed to 'hexagonal'
according to
/home/saulius/struct/COD-crude-data--automatic-downloads/rss-feeds/ACS/lib/dictionaries/cif_core.dic
dictionary named 'cif_core.dic' version 2.4.2 from 2011-04-26.

Automatic conversion script
Id: cif_fix_values 2281 2013-09-26 08:29:07Z andrius 

 Adding full bibliography for 4122510--4122534.cif.
;
_cod_database_code 4122517

loop_
_symmetry_equiv_pos_as_xyz
'x, y, z'
'-y, x-y, z+2/3'
'-x+y, -x, z+1/3'
'-x, -y, z+1/2'
'y, -x+y, z+1/6'
'x-y, x, z+5/6'

loop_
_atom_site_label
_atom_site_type_symbol
_atom_site_fract_x
_atom_site_fract_y
_atom_site_fract_z
_atom_site_U_iso_or_equiv
_atom_site_adp_type
_atom_site_occupancy
_atom_site_symmetry_multiplicity
_atom_site_calc_flag
_atom_site_refinement_flags
Gd1 Gd 0.22383(2) 0.03348(2) 1.00629(2) 0.02021(7) Uani 1 1 d .
O6 O -0.0201(4) -0.1543(4) 0.9685(2) 0.0410(11) Uani 1 1 d .
O1W O 0.2445(5) -0.0907(4) 0.90913(19) 0.0446(11) Uani 1 1 d .
H1WA H 0.2131 -0.0700 0.8782 0.067 Uiso 1 1 calc R
C11 C -0.0317(6) -0.0772(5) 0.9290(3) 0.0279(13) Uani 1 1 d .
O1 O 0.4445(4) 0.1822(5) 0.9624(2) 0.0494(12) Uani 1 1 d .
C6 C 0.4786(6) 0.2361(6) 0.9098(3) 0.0335(14) Uani 1 1 d .
C2 C 0.7110(7) 0.2453(7) 0.8885(3) 0.0400(15) Uani 1 1 d .
C1 C 0.6347(6) 0.3329(6) 0.8973(3) 0.0293(12) Uani 1 1 d .
C9 C 0.6281(7) 0.1228(7) 0.8431(5) 0.072(3) Uani 1 1 d .
H9A H 0.6759 0.0699 0.8383 0.108 Uiso 1 1 calc R
H9B H 0.6210 0.1588 0.8025 0.108 Uiso 1 1 calc R
H9C H 0.5352 0.0626 0.8598 0.108 Uiso 1 1 calc R
C7 C 0.6986(8) 0.4363(8) 0.9537(4) 0.064(2) Uani 1 1 d .
H7A H 0.6505 0.4890 0.9582 0.096 Uiso 1 1 calc R
H7B H 0.7971 0.5000 0.9459 0.096 Uiso 1 1 calc R
H7C H 0.6879 0.3840 0.9918 0.096 Uiso 1 1 calc R
C5 C 0.6728(7) 0.4187(7) 0.8356(4) 0.0564(18) Uani 1 1 d .
H5A H 0.6709 0.5055 0.8423 0.068 Uiso 1 1 calc R
H5B H 0.6054 0.3648 0.8027 0.068 Uiso 1 1 calc R
C8 C 0.7353(9) 0.1859(11) 0.9496(4) 0.081(3) Uani 1 1 d .
H8A H 0.7835 0.1350 0.9401 0.122 Uiso 1 1 calc R
H8B H 0.6461 0.1234 0.9691 0.122 Uiso 1 1 calc R
H8C H 0.7917 0.2620 0.9781 0.122 Uiso 1 1 calc R
C12 C -0.1662(6) -0.1272(7) 0.8922(3) 0.0465(17) Uani 1 1 d .
H12A H -0.1815 -0.2044 0.8653 0.070 Uiso 1 1 calc R
H12B H -0.1591 -0.0512 0.8667 0.070 Uiso 1 1 calc R
H12C H -0.2439 -0.1579 0.9211 0.070 Uiso 1 1 calc R
O5 O 0.0702(3) 0.0493(4) 0.9214(2) 0.0287(9) Uani 1 1 d .
O3 O 0.9929(4) 0.2464(5) 0.85635(18) 0.0374(10) Uani 1 1 d .
C10 C 0.9233(6) 0.2872(5) 0.8226(2) 0.0289(13) Uani 1 1 d .
C3 C 0.8499(5) 0.3533(5) 0.8566(2) 0.0282(12) Uani 1 1 d .
H3A H 0.9134 0.4109 0.8907 0.034 Uiso 1 1 calc R
C4 C 0.8233(7) 0.4527(7) 0.8157(3) 0.0503(18) Uani 1 1 d .
H4A H 0.8265 0.4341 0.7709 0.060 Uiso 1 1 calc R
H4B H 0.8922 0.5506 0.8244 0.060 Uiso 1 1 calc R
O2 O 0.3905(4) 0.2140(5) 0.8660(2) 0.0496(12) Uani 1 1 d .
O4 O 0.9116(5) 0.2712(5) 0.76360(19) 0.0393(10) Uani 1 1 d .

loop_
_atom_site_aniso_label
_atom_site_aniso_U_11
_atom_site_aniso_U_22
_atom_site_aniso_U_33
_atom_site_aniso_U_23
_atom_site_aniso_U_13
_atom_site_aniso_U_12
Gd1 0.02137(13) 0.01936(13) 0.02133(11) 0.00203(11) 0.00052(11) 0.01126(11)
O6 0.039(2) 0.032(2) 0.039(3) 0.0079(19) -0.0085(19) 0.007(2)
O1W 0.067(3) 0.053(3) 0.034(2) -0.001(2) 0.001(2) 0.045(3)
C11 0.026(3) 0.025(3) 0.026(3) 0.003(3) 0.001(2) 0.007(3)
O1 0.034(2) 0.055(3) 0.044(3) -0.004(2) 0.015(2) 0.010(2)
C6 0.026(3) 0.041(3) 0.042(4) -0.014(3) 0.000(3) 0.023(3)
C2 0.035(4) 0.047(4) 0.045(4) 0.010(3) 0.015(3) 0.025(3)
C1 0.028(3) 0.038(3) 0.030(3) 0.001(2) 0.003(2) 0.023(3)
C9 0.036(4) 0.040(4) 0.128(7) -0.035(5) 0.022(5) 0.010(3)
C7 0.040(4) 0.059(5) 0.068(5) -0.019(4) 0.002(4) 0.006(4)
C5 0.063(4) 0.062(4) 0.060(4) 0.022(4) 0.010(4) 0.043(4)
C8 0.079(6) 0.136(9) 0.063(5) 0.053(6) 0.034(5) 0.081(6)
C12 0.030(3) 0.051(4) 0.041(4) 0.002(3) -0.010(3) 0.007(3)
O5 0.0250(18) 0.025(2) 0.0336(19) 0.0029(18) -0.001(2) 0.0108(17)
O3 0.034(2) 0.062(3) 0.030(2) 0.004(2) 0.0005(17) 0.035(2)
C10 0.025(3) 0.023(3) 0.029(3) 0.004(2) 0.008(2) 0.005(2)
C3 0.020(3) 0.027(3) 0.029(3) 0.008(2) 0.010(2) 0.005(2)
C4 0.060(4) 0.046(4) 0.063(5) 0.020(3) 0.011(3) 0.040(4)
O2 0.031(2) 0.065(3) 0.063(3) -0.015(2) -0.019(2) 0.031(2)
O4 0.048(3) 0.057(3) 0.022(2) -0.0042(19) 0.0016(18) 0.034(2)

loop_
_atom_type_symbol
_atom_type_description
_atom_type_scat_dispersion_real
_atom_type_scat_dispersion_imag
_atom_type_scat_source
C C 0.0033 0.0016 'International Tables Vol C Tables 4.2.6.8 and 6.1.1.4'
H H 0.0000 0.0000 'International Tables Vol C Tables 4.2.6.8 and 6.1.1.4'
O O 0.0106 0.0060 'International Tables Vol C Tables 4.2.6.8 and 6.1.1.4'
Gd Gd -0.1653 3.9035 'International Tables Vol C Tables 4.2.6.8 and 6.1.1.4'

loop_
_geom_angle_atom_site_label_1
_geom_angle_atom_site_label_2
_geom_angle_atom_site_label_3
_geom_angle
_geom_angle_site_symmetry_1
_geom_angle_site_symmetry_3
O4 Gd1 O2 76.35(16) 3_665 5
O4 Gd1 O3 83.29(15) 3_665 5_565
O2 Gd1 O3 157.17(15) 5 5_565
O4 Gd1 O1 80.77(16) 3_665 .
O2 Gd1 O1 107.88(17) 5 .
O3 Gd1 O1 78.46(16) 5_565 .
O4 Gd1 O5 78.43(14) 3_665 5
O2 Gd1 O5 86.89(15) 5 5
O3 Gd1 O5 78.91(14) 5_565 5
O1 Gd1 O5 150.77(16) . 5
O4 Gd1 O5 159.19(14) 3_665 .
O2 Gd1 O5 122.52(15) 5 .
O3 Gd1 O5 76.43(14) 5_565 .
O1 Gd1 O5 99.43(15) . .
O5 Gd1 O5 92.98(10) 5 .
O4 Gd1 O1W 126.28(14) 3_665 .
O2 Gd1 O1W 68.51(15) 5 .
O3 Gd1 O1W 133.49(13) 5_565 .
O1 Gd1 O1W 73.31(15) . .
O5 Gd1 O1W 135.88(15) 5 .
O5 Gd1 O1W 72.74(14) . .
O4 Gd1 O6 138.34(14) 3_665 .
O2 Gd1 O6 76.39(15) 5 .
O3 Gd1 O6 114.15(16) 5_565 .
O1 Gd1 O6 137.90(15) . .
O5 Gd1 O6 69.21(15) 5 .
O5 Gd1 O6 50.78(13) . .
O1W Gd1 O6 69.67(15) . .
O4 Gd1 C11 157.94(15) 3_665 .
O2 Gd1 C11 99.36(15) 5 .
O3 Gd1 C11 95.63(15) 5_565 .
O1 Gd1 C11 120.73(16) . .
O5 Gd1 C11 79.75(15) 5 .
O5 Gd1 C11 25.88(12) . .
O1W Gd1 C11 69.50(16) . .
O6 Gd1 C11 24.91(13) . .
C11 O6 Gd1 94.8(4) . .
O6 C11 O5 119.5(6) . .
O6 C11 C12 121.0(5) . .
O5 C11 C12 119.5(5) . .
O6 C11 Gd1 60.3(3) . .
O5 C11 Gd1 59.2(3) . .
C12 C11 Gd1 175.6(5) . .
C6 O1 Gd1 131.2(4) . .
O1 C6 O2 123.4(6) . .
O1 C6 C1 117.4(5) . .
O2 C6 C1 119.2(6) . .
C9 C2 C8 108.1(7) . .
C9 C2 C3 109.0(5) . .
C8 C2 C3 112.4(6) . .
C9 C2 C1 110.4(5) . .
C8 C2 C1 114.9(6) . .
C3 C2 C1 101.9(5) . .
C6 C1 C5 116.3(5) . .
C6 C1 C7 108.4(5) . .
C5 C1 C7 108.6(6) . .
C6 C1 C2 110.6(5) . .
C5 C1 C2 102.1(5) . .
C7 C1 C2 110.7(5) . .
C1 C5 C4 107.9(5) . .
C11 O5 Gd1 141.2(3) . 6_554
C11 O5 Gd1 94.9(4) . .
Gd1 O5 Gd1 116.32(13) 6_554 .
C10 O3 Gd1 134.6(3) . 6_654
O4 C10 O3 122.9(5) . .
O4 C10 C3 119.9(5) . .
O3 C10 C3 117.2(5) . .
C10 C3 C4 114.3(5) . .
C10 C3 C2 113.6(5) . .
C4 C3 C2 109.1(5) . .
C3 C4 C5 103.5(5) . .
C6 O2 Gd1 144.3(4) . 6_554
C10 O4 Gd1 147.9(4) . 2_654

loop_
_geom_bond_atom_site_label_1
_geom_bond_atom_site_label_2
_geom_bond_distance
_geom_bond_site_symmetry_2
Gd1 O4 2.309(4) 3_665
Gd1 O2 2.312(4) 5
Gd1 O3 2.320(4) 5_565
Gd1 O1 2.324(4) .
Gd1 O5 2.416(4) 5
Gd1 O5 2.520(4) .
Gd1 O1W 2.530(4) .
Gd1 O6 2.549(4) .
Gd1 C11 2.924(6) .
O6 C11 1.236(7) .
C11 O5 1.281(6) .
C11 C12 1.504(8) .
O1 C6 1.223(7) .
C6 O2 1.269(7) .
C6 C1 1.516(8) .
C2 C9 1.523(10) .
C2 C8 1.527(9) .
C2 C3 1.537(8) .
C2 C1 1.565(8) .
C1 C5 1.534(9) .
C1 C7 1.547(9) .
C5 C4 1.553(9) .
O5 Gd1 2.416(4) 6_554
O3 C10 1.276(7) .
O3 Gd1 2.320(4) 6_654
C10 O4 1.253(6) .
C10 C3 1.504(7) .
C3 C4 1.526(8) .
O2 Gd1 2.312(4) 6_554
O4 Gd1 2.309(4) 2_654
